data_2217842
loop_
_publ_author_name
'Dong, Yan'

_publ_section_title
;
 (4-Formyl-2-methoxyphenolato)tris(2-methyl-2-phenylpropyl)tin(IV)
;
_journal_coeditor_code WN2240
_journal_issue 3
_journal_name_full 'Acta Crystallographica Section E'
_journal_page_first m450
_journal_paper_doi 10.1107/S1600536808003437
_journal_volume 64
_journal_year 2008
_chemical_formula_iupac '[Sn (C10 H13)3 (C8 H7 O3)]'
_chemical_formula_moiety 'C38 H46 O3 Sn'
_chemical_formula_sum 'C38 H46 O3 Sn'
_chemical_formula_weight 669.44
_chemical_name_systematic
;
(4-Formyl-2-methoxyphenolato)tris(2-methyl-2-phenylpropyl)tin(IV)
;
_space_group_IT_number 14
_symmetry_cell_setting monoclinic
_symmetry_space_group_name_Hall '-P 2yn'
_symmetry_space_group_name_H-M 'P 1 21/n 1'
_atom_sites_solution_hydrogens geom
_atom_sites_solution_primary direct
_atom_sites_solution_secondary difmap
_audit_creation_method SHELXL-97
_cell_angle_alpha 90.00
_cell_angle_beta 92.873(2)
_cell_angle_gamma 90.00
_cell_formula_units_Z 4
_cell_length_a 9.7900(13)
_cell_length_b 33.761(4)
_cell_length_c 10.3073(13)
_cell_measurement_reflns_used 4584
_cell_measurement_temperature 295(2)
_cell_measurement_theta_max 21.52
_cell_measurement_theta_min 2.17
_cell_volume 3402.5(7)
_computing_cell_refinement 'SAINT (Bruker, 2002)'
_computing_data_collection 'SMART (Bruker, 2002)'
_computing_data_reduction 'SAINT (Bruker, 2002)'
_computing_molecular_graphics 'ORTEP-3 for Windows (Farrugia, 1997)'
_computing_publication_material 'SHELXL97 (Sheldrick, 2008)'
_computing_structure_refinement 'SHELXL97 (Sheldrick, 2008)'
_computing_structure_solution 'SHELXS97 (Sheldrick, 2008)'
_diffrn_ambient_temperature 295(2)
_diffrn_measured_fraction_theta_full 1.000
_diffrn_measured_fraction_theta_max 1.000
_diffrn_measurement_device_type 'Bruker SMART APEX area-detector'
_diffrn_measurement_method '\f and \w'
_diffrn_radiation_monochromator graphite
_diffrn_radiation_source 'fine-focus sealed tube'
_diffrn_radiation_type MoK\a
_diffrn_radiation_wavelength 0.71073
_diffrn_reflns_av_R_equivalents 0.0547
_diffrn_reflns_av_sigmaI/netI 0.0547
_diffrn_reflns_limit_h_max 12
_diffrn_reflns_limit_h_min -12
_diffrn_reflns_limit_k_max 41
_diffrn_reflns_limit_k_min -41
_diffrn_reflns_limit_l_max 12
_diffrn_reflns_limit_l_min -12
_diffrn_reflns_number 26454
_diffrn_reflns_theta_full 26.00
_diffrn_reflns_theta_max 26.00
_diffrn_reflns_theta_min 1.21
_diffrn_standards_decay_% 0
_diffrn_standards_interval_count 0
_diffrn_standards_interval_time 0
_diffrn_standards_number 0
_exptl_absorpt_coefficient_mu 0.785
_exptl_absorpt_correction_T_max 0.9418
_exptl_absorpt_correction_T_min 0.8593
_exptl_absorpt_correction_type multi-scan
_exptl_absorpt_process_details '(SADABS; Bruker, 2002)'
_exptl_crystal_colour colorless
_exptl_crystal_density_diffrn 1.307
_exptl_crystal_density_method 'not measured'
_exptl_crystal_description prism
_exptl_crystal_F_000 1392
_exptl_crystal_size_max 0.20
_exptl_crystal_size_mid 0.16
_exptl_crystal_size_min 0.08
_refine_diff_density_max 0.487
_refine_diff_density_min -0.962
_refine_ls_extinction_method none
_refine_ls_goodness_of_fit_ref 1.063
_refine_ls_hydrogen_treatment constr
_refine_ls_matrix_type full
_refine_ls_number_parameters 379
_refine_ls_number_reflns 6675
_refine_ls_number_restraints 0
_refine_ls_restrained_S_all 1.063
_refine_ls_R_factor_all 0.0657
_refine_ls_R_factor_gt 0.0477
_refine_ls_shift/su_max 0.001
_refine_ls_shift/su_mean 0.000
_refine_ls_structure_factor_coef Fsqd
_refine_ls_weighting_details 'calc w=1/[\s^2^(Fo^2^)+(0.023P)^2^+3.2918P] where P=(Fo^2^+2Fc^2^)/3'
_refine_ls_weighting_scheme calc
_refine_ls_wR_factor_gt 0.0922
_refine_ls_wR_factor_ref 0.0987
_reflns_number_gt 5252
_reflns_number_total 6675
_reflns_threshold_expression I>2\s(I)
_cod_data_source_file wn2240.cif
_cod_data_source_block I
_cod_original_sg_symbol_Hall '-p 2yn'
_cod_original_sg_symbol_H-M 'P 21/n'
_cod_database_code 2217842
_cod_database_fobs_code 2217842

loop_
_symmetry_equiv_pos_as_xyz
'x, y, z'
'-x+1/2, y+1/2, -z+1/2'
'-x, -y, -z'
'x-1/2, -y-1/2, z-1/2'

loop_
_atom_site_type_symbol
_atom_site_label
_atom_site_fract_x
_atom_site_fract_y
_atom_site_fract_z
_atom_site_U_iso_or_equiv
_atom_site_adp_type
_atom_site_calc_flag
_atom_site_refinement_flags
_atom_site_occupancy
Sn Sn1 0.63396(3) 0.884454(7) 0.76497(2) 0.04078(10) Uani d . 1
O O1 0.4361(3) 0.89038(8) 0.6964(3) 0.0552(7) Uani d . 1
O O2 0.3783(3) 0.81358(9) 0.7079(3) 0.0634(8) Uani d . 1
O O3 0.1355(4) 0.78647(13) 0.2522(4) 0.0956(12) Uani d . 1
C C1 0.6474(5) 0.94423(12) 0.8359(4) 0.0560(11) Uani d . 1
H H1A 0.5552 0.9532 0.8496 0.067 Uiso calc R 1
H H1B 0.6958 0.9435 0.9203 0.067 Uiso calc R 1
C C2 0.7167(5) 0.97585(12) 0.7536(4) 0.0573(11) Uani d . 1
C C3 0.6356(5) 0.97925(14) 0.6225(5) 0.0789(15) Uani d . 1
H H3A 0.5417 0.9852 0.6372 0.118 Uiso calc R 1
H H3B 0.6406 0.9546 0.5765 0.118 Uiso calc R 1
H H3C 0.6737 1.0000 0.5720 0.118 Uiso calc R 1
C C4 0.7058(6) 1.01584(14) 0.8247(6) 0.0923(18) Uani d . 1
H H4A 0.6112 1.0221 0.8344 0.138 Uiso calc R 1
H H4B 0.7473 1.0362 0.7750 0.138 Uiso calc R 1
H H4C 0.7521 1.0141 0.9088 0.138 Uiso calc R 1
C C5 0.8666(5) 0.96629(11) 0.7398(5) 0.0565(11) Uani d . 1
C C6 0.9267(6) 0.96385(13) 0.6211(5) 0.0679(13) Uani d . 1
H H6 0.8735 0.9685 0.5454 0.081 Uiso calc R 1
C C7 1.0630(6) 0.95477(15) 0.6121(6) 0.0812(16) Uani d . 1
H H7 1.0998 0.9530 0.5309 0.097 Uiso calc R 1
C C8 1.1438(6) 0.94842(16) 0.7202(7) 0.0866(17) Uani d . 1
H H8 1.2359 0.9424 0.7137 0.104 Uiso calc R 1
C C9 1.0890(6) 0.95095(16) 0.8388(6) 0.0844(17) Uani d . 1
H H9 1.1444 0.9468 0.9135 0.101 Uiso calc R 1
C C10 0.9512(5) 0.95968(13) 0.8497(5) 0.0663(13) Uani d . 1
H H10 0.9154 0.9611 0.9315 0.080 Uiso calc R 1
C C11 0.7350(4) 0.87195(11) 0.5896(4) 0.0445(9) Uani d . 1
H H11A 0.6692 0.8760 0.5173 0.053 Uiso calc R 1
H H11B 0.8067 0.8915 0.5816 0.053 Uiso calc R 1
C C12 0.7994(4) 0.83075(11) 0.5732(4) 0.0436(9) Uani d . 1
C C13 0.8845(5) 0.83177(14) 0.4515(4) 0.0664(13) Uani d . 1
H H13A 0.8260 0.8381 0.3767 0.100 Uiso calc R 1
H H13B 0.9259 0.8063 0.4395 0.100 Uiso calc R 1
H H13C 0.9546 0.8516 0.4623 0.100 Uiso calc R 1
C C14 0.6860(5) 0.80029(14) 0.5503(5) 0.0675(13) Uani d . 1
H H14A 0.6293 0.8078 0.4756 0.101 Uiso calc R 1
H H14B 0.6315 0.7991 0.6251 0.101 Uiso calc R 1
H H14C 0.7256 0.7748 0.5358 0.101 Uiso calc R 1
C C15 0.8936(4) 0.82085(11) 0.6905(4) 0.0396(9) Uani d . 1
C C16 0.9885(4) 0.84824(13) 0.7388(4) 0.0575(11) Uani d . 1
H H16 0.9940 0.8728 0.6984 0.069 Uiso calc R 1
C C17 1.0749(5) 0.84018(16) 0.8449(5) 0.0782(15) Uani d . 1
H H17 1.1370 0.8593 0.8753 0.094 Uiso calc R 1
C C18 1.0701(6) 0.80462(18) 0.9054(5) 0.0783(16) Uani d . 1
H H18 1.1284 0.7993 0.9773 0.094 Uiso calc R 1
C C19 0.9787(5) 0.77666(16) 0.8598(5) 0.0741(15) Uani d . 1
H H19 0.9750 0.7522 0.9009 0.089 Uiso calc R 1
C C20 0.8922(4) 0.78446(13) 0.7534(4) 0.0579(12) Uani d . 1
H H20 0.8316 0.7650 0.7230 0.069 Uiso calc R 1
C C21 0.6354(5) 0.83972(12) 0.9124(4) 0.0547(11) Uani d . 1
H H21A 0.5780 0.8181 0.8803 0.066 Uiso calc R 1
H H21B 0.7279 0.8296 0.9235 0.066 Uiso calc R 1
C C22 0.5881(5) 0.85141(13) 1.0473(4) 0.0567(11) Uani d . 1
C C23 0.4406(5) 0.8664(2) 1.0298(5) 0.0923(18) Uani d . 1
H H23A 0.3847 0.8463 0.9879 0.138 Uiso calc R 1
H H23B 0.4384 0.8898 0.9772 0.138 Uiso calc R 1
H H23C 0.4063 0.8723 1.1132 0.138 Uiso calc R 1
C C24 0.5910(7) 0.81390(17) 1.1334(5) 0.102(2) Uani d . 1
H H24A 0.5317 0.7942 1.0941 0.153 Uiso calc R 1
H H24B 0.5604 0.8205 1.2178 0.153 Uiso calc R 1
H H24C 0.6826 0.8038 1.1418 0.153 Uiso calc R 1
C C25 0.6838(4) 0.88179(13) 1.1135(4) 0.0511(10) Uani d . 1
C C26 0.8219(5) 0.87993(15) 1.1027(5) 0.0671(13) Uani d . 1
H H26 0.8587 0.8596 1.0544 0.081 Uiso calc R 1
C C27 0.9098(6) 0.90794(19) 1.1631(6) 0.0865(17) Uani d . 1
H H27 1.0037 0.9062 1.1545 0.104 Uiso calc R 1
C C28 0.8578(9) 0.93748(19) 1.2336(6) 0.098(2) Uani d . 1
H H28 0.9155 0.9564 1.2726 0.117 Uiso calc R 1
C C29 0.7232(9) 0.93948(19) 1.2471(6) 0.108(2) Uani d . 1
H H29 0.6876 0.9597 1.2965 0.130 Uiso calc R 1
C C30 0.6361(6) 0.91187(16) 1.1888(5) 0.0819(16) Uani d . 1
H H30 0.5427 0.9137 1.2007 0.098 Uiso calc R 1
C C31 0.3764(4) 0.87261(12) 0.5919(4) 0.0480(10) Uani d . 1
C C32 0.3435(5) 0.89388(13) 0.4813(4) 0.0598(12) Uani d . 1
H H32 0.3668 0.9206 0.4781 0.072 Uiso calc R 1
C C33 0.2766(5) 0.87657(15) 0.3742(4) 0.0643(13) Uani d . 1
H H33 0.2561 0.8914 0.2998 0.077 Uiso calc R 1
C C34 0.2407(4) 0.83744(15) 0.3786(4) 0.0579(12) Uani d . 1
C C35 0.1688(5) 0.82004(18) 0.2631(5) 0.0753(15) Uani d . 1
H H35 0.1480 0.8368 0.1932 0.090 Uiso calc R 1
C C36 0.2732(4) 0.81543(13) 0.4886(4) 0.0545(11) Uani d . 1
H H36 0.2502 0.7887 0.4904 0.065 Uiso calc R 1
C C37 0.3390(4) 0.83231(12) 0.5952(4) 0.0476(10) Uani d . 1
C C38 0.3435(6) 0.77269(15) 0.7182(5) 0.0832(16) Uani d . 1
H H38A 0.3760 0.7628 0.8015 0.125 Uiso calc R 1
H H38B 0.3851 0.7580 0.6509 0.125 Uiso calc R 1
H H38C 0.2460 0.7697 0.7093 0.125 Uiso calc R 1

loop_
_atom_site_aniso_label
_atom_site_aniso_U_11
_atom_site_aniso_U_22
_atom_site_aniso_U_33
_atom_site_aniso_U_12
_atom_site_aniso_U_13
_atom_site_aniso_U_23
Sn1 0.04377(16) 0.03930(15) 0.03881(15) 0.00142(13) -0.00246(10) -0.00157(13)
O1 0.0413(15) 0.0565(18) 0.0669(19) 0.0020(13) -0.0061(14) -0.0146(15)
O2 0.062(2) 0.0576(19) 0.070(2) -0.0053(15) -0.0016(16) 0.0036(16)
O3 0.092(3) 0.092(3) 0.102(3) 0.005(2) -0.014(2) -0.037(2)
C1 0.065(3) 0.046(2) 0.057(3) 0.002(2) -0.003(2) -0.012(2)
C2 0.072(3) 0.037(2) 0.062(3) 0.004(2) -0.013(2) 0.002(2)
C3 0.092(4) 0.063(3) 0.078(4) 0.001(3) -0.021(3) 0.017(3)
C4 0.103(4) 0.045(3) 0.127(5) 0.003(3) -0.010(4) -0.013(3)
C5 0.072(3) 0.033(2) 0.063(3) -0.011(2) -0.009(2) 0.003(2)
C6 0.090(4) 0.051(3) 0.062(3) -0.011(3) -0.005(3) 0.011(2)
C7 0.092(4) 0.062(3) 0.091(4) -0.014(3) 0.017(4) 0.006(3)
C8 0.073(4) 0.063(3) 0.123(5) -0.015(3) 0.003(4) -0.015(4)
C9 0.076(4) 0.072(4) 0.102(5) -0.008(3) -0.030(3) -0.010(3)
C10 0.075(3) 0.061(3) 0.061(3) -0.014(3) -0.013(3) -0.004(2)
C11 0.041(2) 0.053(2) 0.040(2) 0.0021(18) 0.0029(17) 0.0052(18)
C12 0.038(2) 0.047(2) 0.046(2) -0.0058(17) 0.0017(17) -0.0083(18)
C13 0.064(3) 0.083(3) 0.053(3) 0.003(3) 0.012(2) -0.010(2)
C14 0.055(3) 0.068(3) 0.079(3) -0.014(2) -0.005(2) -0.018(3)
C15 0.034(2) 0.036(2) 0.050(2) 0.0048(16) 0.0102(17) -0.0060(17)
C16 0.057(3) 0.049(3) 0.065(3) 0.004(2) -0.013(2) -0.001(2)
C17 0.075(3) 0.072(4) 0.084(4) 0.008(3) -0.031(3) -0.018(3)
C18 0.084(4) 0.091(4) 0.058(3) 0.031(3) -0.012(3) -0.001(3)
C19 0.076(4) 0.069(3) 0.079(4) 0.024(3) 0.013(3) 0.028(3)
C20 0.050(3) 0.045(2) 0.078(3) 0.002(2) 0.006(2) 0.007(2)
C21 0.075(3) 0.045(2) 0.044(2) 0.000(2) -0.004(2) 0.0038(19)
C22 0.062(3) 0.064(3) 0.044(2) -0.003(2) 0.000(2) 0.007(2)
C23 0.055(3) 0.155(6) 0.068(4) -0.007(3) 0.012(3) -0.005(4)
C24 0.149(6) 0.099(4) 0.056(3) -0.046(4) -0.007(3) 0.029(3)
C25 0.061(3) 0.057(3) 0.035(2) 0.007(2) 0.0008(18) 0.006(2)
C26 0.063(3) 0.075(3) 0.063(3) 0.007(3) -0.005(2) -0.004(3)
C27 0.074(4) 0.094(4) 0.089(4) -0.011(3) -0.020(3) 0.015(4)
C28 0.135(6) 0.080(4) 0.076(4) -0.028(4) -0.023(4) -0.003(3)
C29 0.149(7) 0.088(5) 0.087(5) -0.005(5) 0.010(5) -0.035(4)
C30 0.084(4) 0.084(4) 0.079(4) 0.010(3) 0.016(3) -0.018(3)
C31 0.031(2) 0.052(2) 0.061(3) 0.0034(17) 0.0009(18) -0.009(2)
C32 0.058(3) 0.056(3) 0.065(3) -0.001(2) -0.004(2) 0.000(2)
C33 0.060(3) 0.078(4) 0.054(3) 0.004(2) -0.002(2) 0.005(2)
C34 0.040(2) 0.076(3) 0.057(3) 0.008(2) -0.001(2) -0.014(2)
C35 0.062(3) 0.092(4) 0.072(4) 0.012(3) 0.002(3) -0.028(3)
C36 0.042(2) 0.052(3) 0.069(3) -0.0024(19) 0.004(2) -0.009(2)
C37 0.032(2) 0.055(3) 0.055(3) 0.0045(18) -0.0007(18) -0.004(2)
C38 0.096(4) 0.064(3) 0.090(4) -0.008(3) 0.005(3) 0.009(3)

loop_
_atom_type_symbol
_atom_type_description
_atom_type_scat_dispersion_real
_atom_type_scat_dispersion_imag
_atom_type_scat_source
C C 0.0033 0.0016 'International Tables Vol C Tables 4.2.6.8 and 6.1.1.4'
H H 0.0000 0.0000 'International Tables Vol C Tables 4.2.6.8 and 6.1.1.4'
O O 0.0106 0.0060 'International Tables Vol C Tables 4.2.6.8 and 6.1.1.4'
Sn Sn -0.6537 1.4246 'International Tables Vol C Tables 4.2.6.8 and 6.1.1.4'

loop_
_geom_angle_atom_site_label_1
_geom_angle_atom_site_label_2
_geom_angle_atom_site_label_3
_geom_angle
_geom_angle_publ_flag
O1 Sn1 C21 106.72(15) y
O1 Sn1 C11 101.37(13) y
C21 Sn1 C11 118.18(15) y
O1 Sn1 C1 93.83(14) y
C21 Sn1 C1 115.01(16) y
C11 Sn1 C1 116.65(16) y
C31 O1 Sn1 127.1(2) ?
C37 O2 C38 117.1(4) ?
C2 C1 Sn1 119.0(3) ?
C2 C1 H1A 107.6 ?
Sn1 C1 H1A 107.6 ?
C2 C1 H1B 107.6 ?
Sn1 C1 H1B 107.6 ?
H1A C1 H1B 107.0 ?
C5 C2 C3 113.1(4) ?
C5 C2 C1 111.0(3) ?
C3 C2 C1 108.2(4) ?
C5 C2 C4 108.8(4) ?
C3 C2 C4 107.9(4) ?
C1 C2 C4 107.6(4) ?
C2 C3 H3A 109.5 ?
C2 C3 H3B 109.5 ?
H3A C3 H3B 109.5 ?
C2 C3 H3C 109.5 ?
H3A C3 H3C 109.5 ?
H3B C3 H3C 109.5 ?
C2 C4 H4A 109.5 ?
C2 C4 H4B 109.5 ?
H4A C4 H4B 109.5 ?
C2 C4 H4C 109.5 ?
H4A C4 H4C 109.5 ?
H4B C4 H4C 109.5 ?
C6 C5 C10 116.7(5) ?
C6 C5 C2 123.5(4) ?
C10 C5 C2 119.9(4) ?
C7 C6 C5 121.9(5) ?
C7 C6 H6 119.1 ?
C5 C6 H6 119.1 ?
C8 C7 C6 120.6(6) ?
C8 C7 H7 119.7 ?
C6 C7 H7 119.7 ?
C7 C8 C9 119.3(6) ?
C7 C8 H8 120.3 ?
C9 C8 H8 120.3 ?
C8 C9 C10 120.9(5) ?
C8 C9 H9 119.6 ?
C10 C9 H9 119.6 ?
C5 C10 C9 120.6(5) ?
C5 C10 H10 119.7 ?
C9 C10 H10 119.7 ?
C12 C11 Sn1 118.6(3) ?
C12 C11 H11A 107.7 ?
Sn1 C11 H11A 107.7 ?
C12 C11 H11B 107.7 ?
Sn1 C11 H11B 107.7 ?
H11A C11 H11B 107.1 ?
C15 C12 C14 112.5(3) ?
C15 C12 C11 110.3(3) ?
C14 C12 C11 109.1(3) ?
C15 C12 C13 108.7(3) ?
C14 C12 C13 108.0(3) ?
C11 C12 C13 108.1(3) ?
C12 C13 H13A 109.5 ?
C12 C13 H13B 109.5 ?
H13A C13 H13B 109.5 ?
C12 C13 H13C 109.5 ?
H13A C13 H13C 109.5 ?
H13B C13 H13C 109.5 ?
C12 C14 H14A 109.5 ?
C12 C14 H14B 109.5 ?
H14A C14 H14B 109.5 ?
C12 C14 H14C 109.5 ?
H14A C14 H14C 109.5 ?
H14B C14 H14C 109.5 ?
C16 C15 C20 116.4(4) ?
C16 C15 C12 120.5(3) ?
C20 C15 C12 123.1(4) ?
C17 C16 C15 121.9(4) ?
C17 C16 H16 119.1 ?
C15 C16 H16 119.1 ?
C18 C17 C16 120.5(5) ?
C18 C17 H17 119.8 ?
C16 C17 H17 119.8 ?
C17 C18 C19 119.3(5) ?
C17 C18 H18 120.3 ?
C19 C18 H18 120.3 ?
C18 C19 C20 120.5(5) ?
C18 C19 H19 119.7 ?
C20 C19 H19 119.7 ?
C19 C20 C15 121.4(4) ?
C19 C20 H20 119.3 ?
C15 C20 H20 119.3 ?
C22 C21 Sn1 118.0(3) ?
C22 C21 H21A 107.8 ?
Sn1 C21 H21A 107.8 ?
C22 C21 H21B 107.8 ?
Sn1 C21 H21B 107.8 ?
H21A C21 H21B 107.2 ?
C25 C22 C23 112.7(4) ?
C25 C22 C21 111.7(4) ?
C23 C22 C21 107.6(4) ?
C25 C22 C24 107.5(4) ?
C23 C22 C24 109.1(4) ?
C21 C22 C24 108.1(4) ?
C22 C23 H23A 109.5 ?
C22 C23 H23B 109.5 ?
H23A C23 H23B 109.5 ?
C22 C23 H23C 109.5 ?
H23A C23 H23C 109.5 ?
H23B C23 H23C 109.5 ?
C22 C24 H24A 109.5 ?
C22 C24 H24B 109.5 ?
H24A C24 H24B 109.5 ?
C22 C24 H24C 109.5 ?
H24A C24 H24C 109.5 ?
H24B C24 H24C 109.5 ?
C26 C25 C30 116.5(5) ?
C26 C25 C22 121.4(4) ?
C30 C25 C22 122.0(4) ?
C25 C26 C27 121.4(5) ?
C25 C26 H26 119.3 ?
C27 C26 H26 119.3 ?
C28 C27 C26 119.9(6) ?
C28 C27 H27 120.1 ?
C26 C27 H27 120.1 ?
C29 C28 C27 119.7(6) ?
C29 C28 H28 120.2 ?
C27 C28 H28 120.2 ?
C28 C29 C30 120.8(6) ?
C28 C29 H29 119.6 ?
C30 C29 H29 119.6 ?
C25 C30 C29 121.6(6) ?
C25 C30 H30 119.2 ?
C29 C30 H30 119.2 ?
O1 C31 C32 120.5(4) ?
O1 C31 C37 121.1(4) ?
C32 C31 C37 118.3(4) ?
C31 C32 C33 121.6(4) ?
C31 C32 H32 119.2 ?
C33 C32 H32 119.2 ?
C34 C33 C32 119.6(4) ?
C34 C33 H33 120.2 ?
C32 C33 H33 120.2 ?
C33 C34 C36 119.8(4) ?
C33 C34 C35 118.1(5) ?
C36 C34 C35 122.0(5) ?
O3 C35 C34 125.2(6) ?
O3 C35 H35 117.4 ?
C34 C35 H35 117.4 ?
C37 C36 C34 121.0(4) ?
C37 C36 H36 119.5 ?
C34 C36 H36 119.5 ?
O2 C37 C36 126.4(4) ?
O2 C37 C31 114.0(4) ?
C36 C37 C31 119.7(4) ?
O2 C38 H38A 109.5 ?
O2 C38 H38B 109.5 ?
H38A C38 H38B 109.5 ?
O2 C38 H38C 109.5 ?
H38A C38 H38C 109.5 ?
H38B C38 H38C 109.5 ?

loop_
_geom_bond_atom_site_label_1
_geom_bond_atom_site_label_2
_geom_bond_distance
_geom_bond_publ_flag
Sn1 O1 2.038(3) y
Sn1 C21 2.142(4) y
Sn1 C11 2.145(4) y
Sn1 C1 2.148(4) y
O1 C31 1.341(5) ?
O2 C37 1.361(5) ?
O2 C38 1.427(5) ?
O3 C35 1.183(6) ?
C1 C2 1.541(6) ?
C1 H1A 0.9700 ?
C1 H1B 0.9700 ?
C2 C5 1.517(6) ?
C2 C3 1.537(6) ?
C2 C4 1.542(6) ?
C3 H3A 0.9600 ?
C3 H3B 0.9600 ?
C3 H3C 0.9600 ?
C4 H4A 0.9600 ?
C4 H4B 0.9600 ?
C4 H4C 0.9600 ?
C5 C6 1.386(6) ?
C5 C10 1.388(6) ?
C6 C7 1.377(7) ?
C6 H6 0.9300 ?
C7 C8 1.350(7) ?
C7 H7 0.9300 ?
C8 C9 1.362(8) ?
C8 H8 0.9300 ?
C9 C10 1.390(7) ?
C9 H9 0.9300 ?
C10 H10 0.9300 ?
C11 C12 1.540(5) ?
C11 H11A 0.9700 ?
C11 H11B 0.9700 ?
C12 C15 1.520(5) ?
C12 C14 1.523(5) ?
C12 C13 1.541(5) ?
C13 H13A 0.9600 ?
C13 H13B 0.9600 ?
C13 H13C 0.9600 ?
C14 H14A 0.9600 ?
C14 H14B 0.9600 ?
C14 H14C 0.9600 ?
C15 C16 1.386(5) ?
C15 C20 1.390(5) ?
C16 C17 1.376(6) ?
C16 H16 0.9300 ?
C17 C18 1.355(7) ?
C17 H17 0.9300 ?
C18 C19 1.368(7) ?
C18 H18 0.9300 ?
C19 C20 1.377(6) ?
C19 H19 0.9300 ?
C20 H20 0.9300 ?
C21 C22 1.539(6) ?
C21 H21A 0.9700 ?
C21 H21B 0.9700 ?
C22 C25 1.527(6) ?
C22 C23 1.532(6) ?
C22 C24 1.546(6) ?
C23 H23A 0.9600 ?
C23 H23B 0.9600 ?
C23 H23C 0.9600 ?
C24 H24A 0.9600 ?
C24 H24B 0.9600 ?
C24 H24C 0.9600 ?
C25 C26 1.364(6) ?
C25 C30 1.374(6) ?
C26 C27 1.403(7) ?
C26 H26 0.9300 ?
C27 C28 1.349(8) ?
C27 H27 0.9300 ?
C28 C29 1.334(8) ?
C28 H28 0.9300 ?
C29 C30 1.381(8) ?
C29 H29 0.9300 ?
C30 H30 0.9300 ?
C31 C32 1.373(6) ?
C31 C37 1.410(5) ?
C32 C33 1.384(6) ?
C32 H32 0.9300 ?
C33 C34 1.368(6) ?
C33 H33 0.9300 ?
C34 C36 1.380(6) ?
C34 C35 1.474(6) ?
C35 H35 0.9300 ?
C36 C37 1.369(5) ?
C36 H36 0.9300 ?
C38 H38A 0.9600 ?
C38 H38B 0.9600 ?
C38 H38C 0.9600 ?

loop_
_geom_torsion_atom_site_label_1
_geom_torsion_atom_site_label_2
_geom_torsion_atom_site_label_3
_geom_torsion_atom_site_label_4
_geom_torsion
C21 Sn1 O1 C31 -95.1(3)
C11 Sn1 O1 C31 29.2(4)
C1 Sn1 O1 C31 147.4(3)
O1 Sn1 C1 C2 -99.6(3)
C21 Sn1 C1 C2 149.9(3)
C11 Sn1 C1 C2 5.2(4)
Sn1 C1 C2 C5 -63.6(4)
Sn1 C1 C2 C3 61.1(4)
Sn1 C1 C2 C4 177.5(3)
C3 C2 C5 C6 4.7(6)
C1 C2 C5 C6 126.6(4)
C4 C2 C5 C6 -115.2(5)
C3 C2 C5 C10 -175.7(4)
C1 C2 C5 C10 -53.8(5)
C4 C2 C5 C10 64.4(5)
C10 C5 C6 C7 0.9(6)
C2 C5 C6 C7 -179.5(4)
C5 C6 C7 C8 -0.9(8)
C6 C7 C8 C9 0.2(8)
C7 C8 C9 C10 0.4(8)
C6 C5 C10 C9 -0.2(6)
C2 C5 C10 C9 -179.9(4)
C8 C9 C10 C5 -0.4(8)
O1 Sn1 C11 C12 -113.5(3)
C21 Sn1 C11 C12 2.6(4)
C1 Sn1 C11 C12 146.3(3)
Sn1 C11 C12 C15 -52.1(4)
Sn1 C11 C12 C14 72.0(4)
Sn1 C11 C12 C13 -170.8(3)
C14 C12 C15 C16 -169.4(4)
C11 C12 C15 C16 -47.3(5)
C13 C12 C15 C16 71.0(5)
C14 C12 C15 C20 11.7(5)
C11 C12 C15 C20 133.8(4)
C13 C12 C15 C20 -107.8(4)
C20 C15 C16 C17 -1.2(6)
C12 C15 C16 C17 179.8(4)
C15 C16 C17 C18 0.5(8)
C16 C17 C18 C19 0.2(8)
C17 C18 C19 C20 0.0(8)
C18 C19 C20 C15 -0.9(7)
C16 C15 C20 C19 1.4(6)
C12 C15 C20 C19 -179.7(4)
O1 Sn1 C21 C22 -78.4(3)
C11 Sn1 C21 C22 168.4(3)
C1 Sn1 C21 C22 24.2(4)
Sn1 C21 C22 C25 -64.9(4)
Sn1 C21 C22 C23 59.2(5)
Sn1 C21 C22 C24 177.0(3)
C23 C22 C25 C26 -159.5(4)
C21 C22 C25 C26 -38.2(5)
C24 C22 C25 C26 80.2(5)
C23 C22 C25 C30 21.8(6)
C21 C22 C25 C30 143.1(4)
C24 C22 C25 C30 -98.5(5)
C30 C25 C26 C27 -1.5(7)
C22 C25 C26 C27 179.7(4)
C25 C26 C27 C28 0.1(8)
C26 C27 C28 C29 1.0(9)
C27 C28 C29 C30 -0.6(10)
C26 C25 C30 C29 1.9(8)
C22 C25 C30 C29 -179.3(5)
C28 C29 C30 C25 -0.9(10)
Sn1 O1 C31 C32 -108.0(4)
Sn1 O1 C31 C37 75.5(4)
O1 C31 C32 C33 -177.2(4)
C37 C31 C32 C33 -0.6(6)
C31 C32 C33 C34 0.7(7)
C32 C33 C34 C36 -1.0(7)
C32 C33 C34 C35 179.7(4)
C33 C34 C35 O3 177.7(5)
C36 C34 C35 O3 -1.7(8)
C33 C34 C36 C37 1.2(6)
C35 C34 C36 C37 -179.4(4)
C38 O2 C37 C36 -2.4(6)
C38 O2 C37 C31 179.8(4)
C34 C36 C37 O2 -178.8(4)
C34 C36 C37 C31 -1.2(6)
O1 C31 C37 O2 -4.7(5)
C32 C31 C37 O2 178.8(4)
O1 C31 C37 C36 177.4(4)
C32 C31 C37 C36 0.9(6)

loop_
_cod_related_entry_id
_cod_related_entry_database
_cod_related_entry_code
1 ChemSpider 24739700
